data_4302737
loop_
_publ_author_name
'Jonathan G. Melnick'
'Kevin Yurkerwich'
'Gerard Parkin'

_publ_section_title
;
Synthesis, Structure, and Reactivity of Two-Coordinate Mercury Alkyl
Compounds with Sulfur Ligands: Relevance to Mercury Detoxification
;
_journal_name_full 'Inorganic Chemistry'
_journal_page_first 6763
_journal_page_last 6772
_journal_paper_doi 10.1021/ic900721g
_journal_volume 48
_journal_year 2009
_chemical_formula_sum 'C9 H17 B F4 Hg N2 S'
_chemical_formula_weight 472.70
_chemical_name_systematic
;
 ?
;
_space_group_IT_number 14
_symmetry_cell_setting monoclinic
_symmetry_space_group_name_Hall '-P 2ybc'
_symmetry_space_group_name_H-M 'P 1 21/c 1'
_atom_sites_solution_hydrogens geom
_atom_sites_solution_primary direct
_atom_sites_solution_secondary difmap
_audit_creation_method SHELXL-97
_cell_angle_alpha 90.00
_cell_angle_beta 114.5370(10)
_cell_angle_gamma 90.00
_cell_formula_units_Z 8
_cell_length_a 17.7657(7)
_cell_length_b 10.9903(5)
_cell_length_c 15.9175(7)
_cell_measurement_reflns_used 9844
_cell_measurement_temperature 125(2)
_cell_measurement_theta_max 32.54
_cell_measurement_theta_min 2.24
_cell_volume 2827.2(2)
_computing_cell_refinement 'Bruker SMART'
_computing_data_collection 'Bruker SMART'
_computing_data_reduction 'Bruker SAINT'
_computing_molecular_graphics 'Bruker SHELXTL'
_computing_publication_material 'Bruker SHELXTL'
_computing_structure_refinement 'SHELXL-97 (Sheldrick, 1997)'
_computing_structure_solution 'SHELXS-97 (Sheldrick, 1990)'
_diffrn_ambient_temperature 125(2)
_diffrn_measured_fraction_theta_full 0.956
_diffrn_measured_fraction_theta_max 0.956
_diffrn_measurement_device_type 'CCD area detector'
_diffrn_measurement_method 'phi and omega scans'
_diffrn_radiation_monochromator graphite
_diffrn_radiation_source 'fine-focus sealed tube'
_diffrn_radiation_type MoK\a
_diffrn_radiation_wavelength 0.71073
_diffrn_reflns_av_R_equivalents 0.0325
_diffrn_reflns_av_sigmaI/netI 0.0269
_diffrn_reflns_limit_h_max 26
_diffrn_reflns_limit_h_min -26
_diffrn_reflns_limit_k_max 16
_diffrn_reflns_limit_k_min -16
_diffrn_reflns_limit_l_max 24
_diffrn_reflns_limit_l_min -23
_diffrn_reflns_number 47848
_diffrn_reflns_theta_full 32.69
_diffrn_reflns_theta_max 32.69
_diffrn_reflns_theta_min 1.26
_exptl_absorpt_coefficient_mu 11.063
_exptl_absorpt_correction_T_max 0.4042
_exptl_absorpt_correction_T_min 0.1685
_exptl_absorpt_correction_type empirical
_exptl_absorpt_process_details sadabs
_exptl_crystal_colour COLORLESS
_exptl_crystal_density_diffrn 2.221
_exptl_crystal_density_method 'not measured'
_exptl_crystal_description BLOCK
_exptl_crystal_F_000 1776
_exptl_crystal_size_max 0.25
_exptl_crystal_size_mid 0.15
_exptl_crystal_size_min 0.10
_refine_diff_density_max 2.136
_refine_diff_density_min -0.670
_refine_diff_density_rms 0.145
_refine_ls_extinction_method none
_refine_ls_goodness_of_fit_ref 1.044
_refine_ls_hydrogen_treatment constr
_refine_ls_matrix_type full
_refine_ls_number_parameters 325
_refine_ls_number_reflns 9940
_refine_ls_number_restraints 0
_refine_ls_restrained_S_all 1.044
_refine_ls_R_factor_all 0.0357
_refine_ls_R_factor_gt 0.0223
_refine_ls_shift/su_max 0.004
_refine_ls_shift/su_mean 0.000
_refine_ls_structure_factor_coef Fsqd
_refine_ls_weighting_details 'calc w=1/[\s^2^(Fo^2^)+(0.0260P)^2^+0.0950P] where P=(Fo^2^+2Fc^2^)/3'
_refine_ls_weighting_scheme calc
_refine_ls_wR_factor_gt 0.0471
_refine_ls_wR_factor_ref 0.0509
_reflns_number_gt 8048
_reflns_number_total 9940
_reflns_threshold_expression >2sigma(I)
_cod_data_source_file ic900721g_si_001_3.cif
_cod_data_source_block ky192s10
_cod_depositor_comments
;
The following automatic conversions were performed:
'_symmetry_cell_setting' value 'Monoclinic' changed to 'monoclinic'
according to '/home/saulius/struct/CIF-dictionaries/cif_core.dic'
dictionary named 'cif_core.dic' version 2.4.1 from
2010-06-29.

'_exptl_absorpt_correction_type' value 'EMPIRICAL' changed to
'empirical' according to
'/home/saulius/struct/CIF-dictionaries/cif_core.dic' dictionary named
'cif_core.dic' version 2.4.1 from 2010-06-29.

Automatic conversion script
Id: cif_fix_enum 1527 2010-12-29 10:47:43Z saulius 
;
_cod_database_code 4302737

loop_
_symmetry_equiv_pos_as_xyz
'x, y, z'
'-x, y+1/2, -z+1/2'
'-x, -y, -z'
'x, -y-1/2, z-1/2'

loop_
_atom_site_label
_atom_site_type_symbol
_atom_site_fract_x
_atom_site_fract_y
_atom_site_fract_z
_atom_site_U_iso_or_equiv
_atom_site_adp_type
_atom_site_occupancy
_atom_site_symmetry_multiplicity
_atom_site_calc_flag
_atom_site_refinement_flags
_atom_site_disorder_assembly
_atom_site_disorder_group
Hg1 Hg 0.773634(6) 0.010839(9) 1.177656(7) 0.01892(3) Uani 1 1 d . . .
Hg2 Hg 0.738207(6) 0.261303(9) 0.864923(7) 0.01910(3) Uani 1 1 d . . .
S1 S 0.88373(4) 0.15353(6) 1.25549(5) 0.02205(13) Uani 1 1 d . . .
S2 S 0.62110(4) 0.36919(6) 0.75763(5) 0.02123(13) Uani 1 1 d . . .
B1 B 0.81964(19) -0.1961(3) 1.4271(2) 0.0221(6) Uani 1 1 d . . .
B2 B 0.67909(18) 0.2855(3) 1.0571(2) 0.0187(6) Uani 1 1 d . . .
F1 F 0.90209(11) -0.21800(17) 1.47895(14) 0.0367(5) Uani 1 1 d . . .
F2 F 0.79183(15) -0.25359(17) 1.34378(15) 0.0452(5) Uani 1 1 d . . .
F3 F 0.81011(10) -0.06705(15) 1.40869(12) 0.0271(4) Uani 1 1 d . . .
F4 F 0.77276(11) -0.22595(17) 1.47460(14) 0.0343(4) Uani 1 1 d . . .
F5 F 0.71029(12) 0.27000(17) 1.15303(13) 0.0334(4) Uani 1 1 d . . .
F6 F 0.59972(10) 0.33058(16) 1.02337(12) 0.0317(4) Uani 1 1 d . . .
F7 F 0.73032(10) 0.36658(15) 1.03709(11) 0.0268(4) Uani 1 1 d . . .
F8 F 0.68102(12) 0.17443(15) 1.01648(14) 0.0361(4) Uani 1 1 d . . .
C1 C 0.68639(17) -0.1221(3) 1.1067(2) 0.0257(6) Uani 1 1 d . . .
H1A H 0.7017 -0.1588 1.0591 0.031 Uiso 1 1 calc R . .
H1B H 0.6887 -0.1873 1.1506 0.031 Uiso 1 1 calc R . .
C2 C 0.59788(17) -0.0751(3) 1.06002(19) 0.0245(6) Uani 1 1 d . . .
H2A H 0.5607 -0.1424 1.0283 0.037 Uiso 1 1 calc R . .
H2B H 0.5945 -0.0121 1.0150 0.037 Uiso 1 1 calc R . .
H2C H 0.5815 -0.0406 1.1067 0.037 Uiso 1 1 calc R . .
C3 C 0.83968(17) 0.1602(3) 0.9528(2) 0.0265(6) Uani 1 1 d . . .
H3A H 0.8852 0.1696 0.9328 0.032 Uiso 1 1 calc R . .
H3B H 0.8590 0.1935 1.0161 0.032 Uiso 1 1 calc R . .
C4 C 0.8212(2) 0.0256(3) 0.9550(2) 0.0315(7) Uani 1 1 d . . .
H4A H 0.8711 -0.0164 0.9978 0.047 Uiso 1 1 calc R . .
H4B H 0.8038 -0.0089 0.8930 0.047 Uiso 1 1 calc R . .
H4C H 0.7768 0.0152 0.9758 0.047 Uiso 1 1 calc R . .
C11 C 0.96192(15) 0.0529(2) 1.32058(18) 0.0174(5) Uani 1 1 d . . .
N11 N 0.95465(13) -0.0265(2) 1.38111(16) 0.0191(4) Uani 1 1 d . . .
H11A H 0.9103 -0.0346 1.3921 0.023 Uiso 1 1 calc R . .
N12 N 1.03879(13) 0.03799(19) 1.32418(15) 0.0175(4) Uani 1 1 d . . .
C12 C 1.02540(16) -0.0926(2) 1.42300(19) 0.0202(5) Uani 1 1 d . . .
H12A H 1.0354 -0.1546 1.4680 0.024 Uiso 1 1 calc R . .
C13 C 1.07865(15) -0.0527(2) 1.38808(18) 0.0186(5) Uani 1 1 d . . .
H13A H 1.1333 -0.0815 1.4043 0.022 Uiso 1 1 calc R . .
C14 C 1.07666(16) 0.1052(3) 1.26836(19) 0.0217(5) Uani 1 1 d . . .
C15 C 1.07725(18) 0.2410(2) 1.2886(2) 0.0271(6) Uani 1 1 d . . .
H15A H 1.1096 0.2554 1.3547 0.041 Uiso 1 1 calc R . .
H15B H 1.0204 0.2693 1.2709 0.041 Uiso 1 1 calc R . .
H15C H 1.1021 0.2857 1.2532 0.041 Uiso 1 1 calc R . .
C16 C 1.16565(18) 0.0618(3) 1.2984(2) 0.0344(7) Uani 1 1 d . . .
H16A H 1.1976 0.0805 1.3639 0.052 Uiso 1 1 calc R . .
H16B H 1.1905 0.1032 1.2616 0.052 Uiso 1 1 calc R . .
H16C H 1.1660 -0.0263 1.2889 0.052 Uiso 1 1 calc R . .
C17 C 1.02679(19) 0.0755(3) 1.1664(2) 0.0289(6) Uani 1 1 d . . .
H17A H 1.0280 -0.0125 1.1570 0.043 Uiso 1 1 calc R . .
H17B H 1.0509 0.1178 1.1292 0.043 Uiso 1 1 calc R . .
H17C H 0.9694 0.1021 1.1474 0.043 Uiso 1 1 calc R . .
C21 C 0.59268(15) 0.4622(2) 0.82810(18) 0.0166(5) Uani 1 1 d . . .
N21 N 0.64385(13) 0.5407(2) 0.88941(16) 0.0200(4) Uani 1 1 d . . .
H21A H 0.6966 0.5492 0.9016 0.024 Uiso 1 1 calc R . .
N22 N 0.51722(13) 0.47779(19) 0.82842(15) 0.0168(4) Uani 1 1 d . . .
C22 C 0.60280(16) 0.6059(2) 0.93061(19) 0.0211(5) Uani 1 1 d . . .
H22A H 0.6257 0.6663 0.9770 0.025 Uiso 1 1 calc R . .
C23 C 0.52356(16) 0.5677(2) 0.89254(18) 0.0197(5) Uani 1 1 d . . .
H23A H 0.4799 0.5970 0.9069 0.024 Uiso 1 1 calc R . .
C24 C 0.43931(16) 0.4095(2) 0.77132(19) 0.0212(5) Uani 1 1 d . . .
C25 C 0.4541(2) 0.2735(3) 0.7928(2) 0.0291(6) Uani 1 1 d . . .
H25A H 0.4983 0.2451 0.7759 0.044 Uiso 1 1 calc R . .
H25B H 0.4032 0.2284 0.7573 0.044 Uiso 1 1 calc R . .
H25C H 0.4704 0.2601 0.8589 0.044 Uiso 1 1 calc R . .
C26 C 0.41566(17) 0.4362(3) 0.6692(2) 0.0275(6) Uani 1 1 d . . .
H26A H 0.4597 0.4074 0.6522 0.041 Uiso 1 1 calc R . .
H26B H 0.4083 0.5240 0.6583 0.041 Uiso 1 1 calc R . .
H26C H 0.3639 0.3942 0.6315 0.041 Uiso 1 1 calc R . .
C27 C 0.37022(18) 0.4535(3) 0.7976(2) 0.0317(7) Uani 1 1 d . . .
H27A H 0.3853 0.4363 0.8630 0.048 Uiso 1 1 calc R . .
H27B H 0.3187 0.4111 0.7598 0.048 Uiso 1 1 calc R . .
H27C H 0.3625 0.5413 0.7868 0.048 Uiso 1 1 calc R . .

loop_
_atom_site_aniso_label
_atom_site_aniso_U_11
_atom_site_aniso_U_22
_atom_site_aniso_U_33
_atom_site_aniso_U_23
_atom_site_aniso_U_13
_atom_site_aniso_U_12
Hg1 0.01542(5) 0.01926(5) 0.02126(5) 0.00074(4) 0.00681(4) 0.00161(3)
Hg2 0.01774(5) 0.01983(5) 0.02120(5) 0.00078(4) 0.00956(4) 0.00259(3)
S1 0.0157(3) 0.0189(3) 0.0288(4) 0.0012(3) 0.0064(3) 0.0022(2)
S2 0.0210(3) 0.0255(3) 0.0184(3) 0.0013(3) 0.0094(3) 0.0052(2)
B1 0.0190(14) 0.0201(14) 0.0311(17) 0.0008(12) 0.0143(13) 0.0009(11)
B2 0.0205(13) 0.0167(13) 0.0208(14) 0.0042(11) 0.0103(12) 0.0023(10)
F1 0.0206(8) 0.0405(10) 0.0508(12) 0.0179(9) 0.0167(9) 0.0070(8)
F2 0.0649(15) 0.0361(11) 0.0339(11) -0.0097(9) 0.0197(11) 0.0000(10)
F3 0.0191(8) 0.0225(8) 0.0428(10) 0.0008(7) 0.0159(7) -0.0003(6)
F4 0.0277(9) 0.0426(11) 0.0425(11) 0.0157(9) 0.0242(9) 0.0060(8)
F5 0.0342(10) 0.0435(11) 0.0248(9) 0.0125(8) 0.0147(8) 0.0104(8)
F6 0.0193(8) 0.0414(10) 0.0338(10) 0.0021(8) 0.0103(7) 0.0076(7)
F7 0.0263(8) 0.0261(9) 0.0289(9) 0.0030(7) 0.0124(7) -0.0060(7)
F8 0.0480(11) 0.0201(8) 0.0526(12) -0.0060(8) 0.0334(10) -0.0030(8)
C1 0.0253(14) 0.0225(13) 0.0319(16) -0.0038(12) 0.0145(12) -0.0036(11)
C2 0.0230(13) 0.0283(14) 0.0206(13) -0.0031(11) 0.0076(11) -0.0057(11)
C3 0.0177(12) 0.0279(15) 0.0288(15) 0.0008(12) 0.0045(11) 0.0028(10)
C4 0.0309(15) 0.0232(14) 0.0313(16) -0.0002(12) 0.0038(13) 0.0041(12)
C11 0.0154(11) 0.0165(11) 0.0195(12) -0.0005(10) 0.0064(10) -0.0008(9)
N11 0.0173(10) 0.0210(11) 0.0211(11) -0.0003(9) 0.0102(9) -0.0005(8)
N12 0.0127(9) 0.0203(11) 0.0183(10) 0.0028(8) 0.0052(8) 0.0004(8)
C12 0.0197(12) 0.0192(12) 0.0206(13) 0.0032(10) 0.0071(10) 0.0000(10)
C13 0.0149(11) 0.0195(12) 0.0193(12) 0.0026(10) 0.0051(10) 0.0004(9)
C14 0.0146(11) 0.0283(14) 0.0225(13) 0.0088(11) 0.0080(10) 0.0011(10)
C15 0.0234(14) 0.0247(14) 0.0290(15) 0.0059(12) 0.0067(12) -0.0075(11)
C16 0.0201(14) 0.0477(19) 0.0383(18) 0.0184(15) 0.0149(13) 0.0045(13)
C17 0.0295(15) 0.0352(16) 0.0243(15) 0.0035(12) 0.0134(13) 0.0001(12)
C21 0.0164(11) 0.0170(11) 0.0164(12) 0.0029(9) 0.0068(9) 0.0019(9)
N21 0.0155(10) 0.0207(11) 0.0220(11) 0.0009(9) 0.0061(9) 0.0002(8)
N22 0.0157(10) 0.0180(10) 0.0169(10) 0.0009(8) 0.0068(8) -0.0006(8)
C22 0.0222(13) 0.0161(12) 0.0239(14) -0.0025(10) 0.0084(11) -0.0011(9)
C23 0.0218(12) 0.0193(12) 0.0200(13) -0.0021(10) 0.0109(11) 0.0004(10)
C24 0.0164(12) 0.0248(13) 0.0222(13) -0.0039(11) 0.0081(10) -0.0050(10)
C25 0.0334(16) 0.0251(14) 0.0296(16) -0.0028(12) 0.0140(13) -0.0097(12)
C26 0.0201(13) 0.0371(16) 0.0204(14) 0.0012(12) 0.0035(11) 0.0007(11)
C27 0.0178(13) 0.0447(18) 0.0355(17) -0.0096(15) 0.0139(13) -0.0059(12)

loop_
_atom_type_symbol
_atom_type_description
_atom_type_scat_dispersion_real
_atom_type_scat_dispersion_imag
_atom_type_scat_source
C C 0.0033 0.0016 'International Tables Vol C Tables 4.2.6.8 and 6.1.1.4'
H H 0.0000 0.0000 'International Tables Vol C Tables 4.2.6.8 and 6.1.1.4'
B B 0.0013 0.0007 'International Tables Vol C Tables 4.2.6.8 and 6.1.1.4'
N N 0.0061 0.0033 'International Tables Vol C Tables 4.2.6.8 and 6.1.1.4'
F F 0.0171 0.0103 'International Tables Vol C Tables 4.2.6.8 and 6.1.1.4'
S S 0.1246 0.1234 'International Tables Vol C Tables 4.2.6.8 and 6.1.1.4'
Hg Hg -2.3894 9.2266 'International Tables Vol C Tables 4.2.6.8 and 6.1.1.4'

loop_
_geom_angle_atom_site_label_1
_geom_angle_atom_site_label_2
_geom_angle_atom_site_label_3
_geom_angle
_geom_angle_site_symmetry_1
_geom_angle_site_symmetry_3
_geom_angle_publ_flag
C1 Hg1 S1 174.41(8) . . ?
C3 Hg2 S2 176.80(9) . . ?
C11 S1 Hg1 99.74(9) . . ?
C21 S2 Hg2 103.34(9) . . ?
F2 B1 F1 111.7(3) . . ?
F2 B1 F4 111.5(3) . . ?
F1 B1 F4 111.5(3) . . ?
F2 B1 F3 107.0(2) . . ?
F1 B1 F3 107.5(2) . . ?
F4 B1 F3 107.4(2) . . ?
F6 B2 F8 110.7(2) . . ?
F6 B2 F5 110.3(2) . . ?
F8 B2 F5 109.0(2) . . ?
F6 B2 F7 109.9(2) . . ?
F8 B2 F7 108.0(2) . . ?
F5 B2 F7 109.0(2) . . ?
C2 C1 Hg1 114.22(19) . . ?
C4 C3 Hg2 113.58(19) . . ?
N11 C11 N12 106.7(2) . . ?
N11 C11 S1 123.24(19) . . ?
N12 C11 S1 130.1(2) . . ?
C11 N11 C12 110.7(2) . . ?
C11 N12 C13 108.4(2) . . ?
C11 N12 C14 127.1(2) . . ?
C13 N12 C14 124.4(2) . . ?
C13 C12 N11 106.6(2) . . ?
C12 C13 N12 107.6(2) . . ?
N12 C14 C16 108.6(2) . . ?
N12 C14 C15 108.6(2) . . ?
C16 C14 C15 108.9(2) . . ?
N12 C14 C17 108.5(2) . . ?
C16 C14 C17 109.5(2) . . ?
C15 C14 C17 112.6(2) . . ?
N21 C21 N22 106.9(2) . . ?
N21 C21 S2 123.94(19) . . ?
N22 C21 S2 129.0(2) . . ?
C21 N21 C22 110.6(2) . . ?
C21 N22 C23 108.3(2) . . ?
C21 N22 C24 126.8(2) . . ?
C23 N22 C24 124.9(2) . . ?
C23 C22 N21 106.6(2) . . ?
C22 C23 N22 107.6(2) . . ?
N22 C24 C26 108.9(2) . . ?
N22 C24 C27 108.6(2) . . ?
C26 C24 C27 109.4(2) . . ?
N22 C24 C25 108.8(2) . . ?
C26 C24 C25 111.7(2) . . ?
C27 C24 C25 109.3(2) . . ?

loop_
_geom_bond_atom_site_label_1
_geom_bond_atom_site_label_2
_geom_bond_distance
_geom_bond_site_symmetry_2
_geom_bond_publ_flag
Hg1 C1 2.088(3) . ?
Hg1 S1 2.4098(7) . ?
Hg2 C3 2.085(3) . ?
Hg2 S2 2.3874(7) . ?
S1 C11 1.741(3) . ?
S2 C21 1.740(3) . ?
B1 F2 1.363(4) . ?
B1 F1 1.371(4) . ?
B1 F4 1.377(3) . ?
B1 F3 1.444(3) . ?
B2 F6 1.376(3) . ?
B2 F8 1.389(3) . ?
B2 F5 1.402(3) . ?
B2 F7 1.402(3) . ?
C1 C2 1.524(4) . ?
C3 C4 1.519(4) . ?
C11 N11 1.345(3) . ?
C11 N12 1.353(3) . ?
N11 C12 1.362(3) . ?
N12 C13 1.390(3) . ?
N12 C14 1.512(3) . ?
C12 C13 1.354(4) . ?
C14 C16 1.526(4) . ?
C14 C15 1.526(4) . ?
C14 C17 1.527(4) . ?
C21 N21 1.336(3) . ?
C21 N22 1.354(3) . ?
N21 C22 1.369(3) . ?
N22 C23 1.391(3) . ?
N22 C24 1.503(3) . ?
C22 C23 1.348(4) . ?
C24 C26 1.529(4) . ?
C24 C27 1.530(4) . ?
C24 C25 1.531(4) . ?
